data_4306305
loop_
_publ_author_name
'Hongmei Peng'
'Zhenqin Zhang'
'Ruipeng Qi'
'Yingming Yao'
'Yong Zhang'
'Qi Shen'
'Yanxiang Cheng'

_publ_contact_author_email yaoym@suda.edu.cn
_publ_contact_author_fax 86-512-65880305
_publ_contact_author_name 'Dr. Yingming Yao'
_publ_contact_author_phone 86-512-65882806
_publ_section_title
;
Synthesis, Reactivity, and Characterization of Sodium and Rare-Earth Metal
Complexes Bearing a Dianionic N-Aryloxo-Functionalized \b-Ketoiminate Ligand
;
_journal_name_full 'Inorganic Chemistry'
_journal_page_first 9828
_journal_page_last 9835
_journal_paper_doi 10.1021/ic8011469
_journal_volume 47
_journal_year 2008
_chemical_formula_moiety 'C62 H88 N2 Nd2 O8, 2(C4 H8 O)'
_chemical_formula_sum 'C70 H104 N2 Nd2 O10'
_chemical_formula_weight 1422.03
_chemical_name_systematic
; 
 ? 
;
_space_group_IT_number 14
_symmetry_cell_setting monoclinic
_symmetry_Int_Tables_number 14
_symmetry_space_group_name_Hall '-P 2yn'
_symmetry_space_group_name_H-M 'P 1 21/n 1'
_atom_sites_solution_hydrogens geom
_atom_sites_solution_primary direct
_atom_sites_solution_secondary difmap
_audit_creation_method SHELXL-97
_cell_angle_alpha 90.00
_cell_angle_beta 103.592(4)
_cell_angle_gamma 90.00
_cell_formula_units_Z 2
_cell_length_a 13.6182(19)
_cell_length_b 16.397(2)
_cell_length_c 16.292(2)
_cell_measurement_reflns_used 10660
_cell_measurement_temperature 193(2)
_cell_measurement_theta_max 25.3
_cell_measurement_theta_min 3.0
_cell_volume 3536.1(8)
_computing_cell_refinement CrystalClear
_computing_data_collection CrystalClear
_computing_data_reduction CrystalStructure
_computing_structure_refinement 'SHELXL-97 (Sheldrick, 1997)'
_computing_structure_solution 'SHELXS-97 (Sheldrick, 1990)'
_diffrn_ambient_temperature 193(2)
_diffrn_detector_area_resol_mean 7.31
_diffrn_measured_fraction_theta_full 0.998
_diffrn_measured_fraction_theta_max 0.998
_diffrn_measurement_device_type 'Rigaku Mercury'
_diffrn_measurement_method \w
_diffrn_radiation_monochromator graphite
_diffrn_radiation_source 'fine-focus sealed tube'
_diffrn_radiation_type MoK\a
_diffrn_radiation_wavelength 0.71070
_diffrn_reflns_av_R_equivalents 0.0718
_diffrn_reflns_av_sigmaI/netI 0.0555
_diffrn_reflns_limit_h_max 16
_diffrn_reflns_limit_h_min -14
_diffrn_reflns_limit_k_max 19
_diffrn_reflns_limit_k_min -19
_diffrn_reflns_limit_l_max 19
_diffrn_reflns_limit_l_min -19
_diffrn_reflns_number 34173
_diffrn_reflns_theta_full 25.35
_diffrn_reflns_theta_max 25.35
_diffrn_reflns_theta_min 3.04
_exptl_absorpt_coefficient_mu 1.506
_exptl_absorpt_correction_T_max 0.8399
_exptl_absorpt_correction_T_min 0.5841
_exptl_absorpt_correction_type multi-scan
_exptl_absorpt_process_details 'Jacobson, R. (1998) Private communication'
_exptl_crystal_colour yellow
_exptl_crystal_density_diffrn 1.336
_exptl_crystal_density_method 'not measured'
_exptl_crystal_description block
_exptl_crystal_F_000 1476
_exptl_crystal_size_max 0.40
_exptl_crystal_size_mid 0.28
_exptl_crystal_size_min 0.12
_refine_diff_density_max 1.214
_refine_diff_density_min -0.735
_refine_diff_density_rms 0.100
_refine_ls_extinction_method none
_refine_ls_goodness_of_fit_ref 1.227
_refine_ls_hydrogen_treatment mixed
_refine_ls_matrix_type full
_refine_ls_number_parameters 385
_refine_ls_number_reflns 6469
_refine_ls_number_restraints 12
_refine_ls_restrained_S_all 1.272
_refine_ls_R_factor_all 0.0876
_refine_ls_R_factor_gt 0.0702
_refine_ls_shift/su_max 0.000
_refine_ls_shift/su_mean 0.000
_refine_ls_structure_factor_coef Fsqd
_refine_ls_weighting_details 'calc w=1/[\s^2^(Fo^2^)+(0.0295P)^2^+11.0731P] where P=(Fo^2^+2Fc^2^)/3'
_refine_ls_weighting_scheme calc
_refine_ls_wR_factor_gt 0.1220
_refine_ls_wR_factor_ref 0.1285
_reflns_number_gt 5435
_reflns_number_total 6469
_reflns_threshold_expression >2sigma(I)
_cod_data_source_file ic8011469_si_001_4.cif
_cod_data_source_block complex6
_cod_original_sg_symbol_Hall '-p 2yn'
_cod_database_code 4306305

loop_
_symmetry_equiv_pos_as_xyz
'x, y, z'
'-x+1/2, y+1/2, -z+1/2'
'-x, -y, -z'
'x-1/2, -y-1/2, z-1/2'

loop_
_atom_site_label
_atom_site_type_symbol
_atom_site_fract_x
_atom_site_fract_y
_atom_site_fract_z
_atom_site_U_iso_or_equiv
_atom_site_adp_type
_atom_site_occupancy
_atom_site_symmetry_multiplicity
_atom_site_calc_flag
_atom_site_refinement_flags
_atom_site_disorder_assembly
_atom_site_disorder_group
Nd1 Nd 0.53263(3) 0.43025(2) 0.60017(2) 0.03837(14) Uani 1 1 d . . .
O1 O 0.4196(4) 0.3376(3) 0.6238(3) 0.0517(13) Uani 1 1 d . . .
O2 O 0.4870(3) 0.5652(3) 0.5460(3) 0.0409(11) Uani 1 1 d . . .
O3 O 0.6789(3) 0.4643(3) 0.6795(3) 0.0379(11) Uani 1 1 d . . .
O4 O 0.6197(4) 0.2937(3) 0.5933(3) 0.0570(14) Uani 1 1 d . . .
O5A O 0.976(2) 0.2045(16) 0.4651(19) 0.159(11) Uiso 0.40 1 d PD . .
O5B O 0.7665(18) 0.2264(15) 0.3957(15) 0.187(10) Uiso 0.60 1 d PD . .
N1 N 0.4109(4) 0.5038(3) 0.6703(3) 0.0413(14) Uani 1 1 d . . .
C1 C 0.3001(7) 0.2464(5) 0.6557(6) 0.077(3) Uani 1 1 d . . .
H1A H 0.2693 0.2294 0.5977 0.116 Uiso 1 1 calc R . .
H1B H 0.2490 0.2453 0.6892 0.116 Uiso 1 1 calc R . .
H1C H 0.3552 0.2090 0.6806 0.116 Uiso 1 1 calc R . .
C2 C 0.3413(6) 0.3320(5) 0.6551(5) 0.052(2) Uani 1 1 d . . .
C3 C 0.2964(6) 0.3963(5) 0.6837(5) 0.055(2) Uani 1 1 d . . .
H3 H 0.2377 0.3843 0.7035 0.066 Uiso 1 1 calc R . .
C4 C 0.3265(6) 0.4799(5) 0.6875(5) 0.0484(18) Uani 1 1 d . . .
C5 C 0.2514(6) 0.5389(5) 0.7116(6) 0.065(2) Uani 1 1 d . . .
H5A H 0.2635 0.5418 0.7732 0.097 Uiso 1 1 calc R . .
H5B H 0.1824 0.5195 0.6880 0.097 Uiso 1 1 calc R . .
H5C H 0.2599 0.5931 0.6890 0.097 Uiso 1 1 calc R . .
C6 C 0.4424(5) 0.5867(4) 0.6770(5) 0.0407(17) Uani 1 1 d . . .
C7 C 0.4444(5) 0.6366(5) 0.7465(5) 0.0521(19) Uani 1 1 d . . .
H7 H 0.4190 0.6161 0.7920 0.062 Uiso 1 1 calc R . .
C8 C 0.4832(6) 0.7164(5) 0.7511(6) 0.061(2) Uani 1 1 d . . .
C9 C 0.5210(6) 0.7437(5) 0.6839(6) 0.060(2) Uani 1 1 d . . .
H9 H 0.5462 0.7978 0.6857 0.072 Uiso 1 1 calc R . .
C10 C 0.5237(5) 0.6964(4) 0.6151(5) 0.049(2) Uani 1 1 d . . .
H10 H 0.5516 0.7166 0.5709 0.059 Uiso 1 1 calc R . .
C11 C 0.4832(5) 0.6158(4) 0.6119(5) 0.0437(17) Uani 1 1 d . . .
C12 C 0.4848(7) 0.7704(6) 0.8272(6) 0.084(3) Uani 1 1 d . . .
H12A H 0.5062 0.7383 0.8790 0.126 Uiso 1 1 calc R . .
H12B H 0.4170 0.7924 0.8237 0.126 Uiso 1 1 calc R . .
H12C H 0.5323 0.8155 0.8279 0.126 Uiso 1 1 calc R . .
C13 C 0.7733(5) 0.4690(4) 0.7290(4) 0.0372(16) Uani 1 1 d . . .
C14 C 0.7925(5) 0.4403(4) 0.8134(4) 0.0397(16) Uani 1 1 d . . .
C15 C 0.8920(5) 0.4432(4) 0.8612(4) 0.0458(18) Uani 1 1 d . . .
H15 H 0.9059 0.4245 0.9180 0.055 Uiso 1 1 calc R . .
C16 C 0.9709(6) 0.4720(5) 0.8297(5) 0.052(2) Uani 1 1 d . . .
C17 C 0.9496(5) 0.5010(5) 0.7480(5) 0.0485(19) Uani 1 1 d . . .
H17 H 1.0036 0.5217 0.7264 0.058 Uiso 1 1 calc R . .
C18 C 0.8530(5) 0.5013(4) 0.6955(4) 0.0396(16) Uani 1 1 d . . .
C19 C 0.7087(6) 0.4112(4) 0.8530(4) 0.0453(18) Uani 1 1 d . . .
C20 C 0.7468(7) 0.3846(6) 0.9462(5) 0.072(3) Uani 1 1 d . . .
H20A H 0.7981 0.3420 0.9500 0.108 Uiso 1 1 calc R . .
H20B H 0.6900 0.3634 0.9672 0.108 Uiso 1 1 calc R . .
H20C H 0.7763 0.4317 0.9803 0.108 Uiso 1 1 calc R . .
C21 C 0.6557(7) 0.3349(5) 0.8071(5) 0.062(2) Uani 1 1 d . . .
H21A H 0.6224 0.3491 0.7488 0.093 Uiso 1 1 calc R . .
H21B H 0.6051 0.3152 0.8364 0.093 Uiso 1 1 calc R . .
H21C H 0.7058 0.2920 0.8071 0.093 Uiso 1 1 calc R . .
C22 C 0.6308(6) 0.4797(5) 0.8516(5) 0.061(2) Uani 1 1 d . . .
H22A H 0.6632 0.5254 0.8865 0.091 Uiso 1 1 calc R . .
H22B H 0.5749 0.4589 0.8740 0.091 Uiso 1 1 calc R . .
H22C H 0.6048 0.4985 0.7934 0.091 Uiso 1 1 calc R . .
C23 C 1.0783(6) 0.4721(7) 0.8833(6) 0.084(3) Uani 1 1 d . . .
H23A H 1.0771 0.4674 0.9430 0.126 Uiso 1 1 calc R . .
H23B H 1.1117 0.5232 0.8743 0.126 Uiso 1 1 calc R . .
H23C H 1.1154 0.4259 0.8672 0.126 Uiso 1 1 calc R . .
C24 C 0.8331(5) 0.5373(4) 0.6055(5) 0.0466(18) Uani 1 1 d . . .
C25 C 0.9300(6) 0.5734(6) 0.5871(6) 0.074(3) Uani 1 1 d . . .
H25A H 0.9141 0.5990 0.5312 0.111 Uiso 1 1 calc R . .
H25B H 0.9796 0.5299 0.5885 0.111 Uiso 1 1 calc R . .
H25C H 0.9580 0.6144 0.6300 0.111 Uiso 1 1 calc R . .
C26 C 0.7560(6) 0.6064(5) 0.5959(5) 0.057(2) Uani 1 1 d . . .
H26A H 0.6929 0.5855 0.6067 0.085 Uiso 1 1 calc R . .
H26B H 0.7432 0.6283 0.5384 0.085 Uiso 1 1 calc R . .
H26C H 0.7826 0.6498 0.6364 0.085 Uiso 1 1 calc R . .
C27 C 0.7964(6) 0.4718(5) 0.5379(5) 0.056(2) Uani 1 1 d . . .
H27A H 0.7337 0.4475 0.5462 0.084 Uiso 1 1 calc R . .
H27B H 0.8481 0.4294 0.5427 0.084 Uiso 1 1 calc R . .
H27C H 0.7839 0.4968 0.4817 0.084 Uiso 1 1 calc R . .
C28 C 0.7276(6) 0.2818(5) 0.6120(6) 0.070(2) Uani 1 1 d . . .
H28A H 0.7620 0.3218 0.6546 0.083 Uiso 1 1 calc R . .
H28B H 0.7531 0.2886 0.5603 0.083 Uiso 1 1 calc R . .
C29 C 0.7472(7) 0.1958(5) 0.6459(8) 0.089(3) Uani 1 1 d D . .
H29A H 0.7960 0.1677 0.6191 0.106 Uiso 1 1 calc R . .
H29B H 0.7748 0.1965 0.7078 0.106 Uiso 1 1 calc R . .
C30 C 0.6478(8) 0.1540(6) 0.6245(9) 0.125(5) Uani 1 1 d D . .
H30A H 0.6488 0.1090 0.5842 0.149 Uiso 1 1 calc R . .
H30B H 0.6320 0.1309 0.6760 0.149 Uiso 1 1 calc R . .
C31 C 0.5714(8) 0.2152(5) 0.5864(9) 0.122(5) Uani 1 1 d D . .
H31A H 0.5426 0.2018 0.5262 0.146 Uiso 1 1 calc R . .
H31B H 0.5159 0.2156 0.6161 0.146 Uiso 1 1 calc R . .
C32A C 0.942(2) 0.1270(16) 0.4862(18) 0.093(8) Uiso 0.40 1 d PD . .
C32B C 0.8648(18) 0.2695(13) 0.4123(14) 0.105(8) Uiso 0.60 1 d PD . .
C33A C 0.835(3) 0.110(2) 0.429(2) 0.117(14) Uiso 0.40 1 d PD . .
C33B C 0.934(2) 0.1952(15) 0.419(2) 0.135(9) Uiso 0.60 1 d PD . .
C34A C 0.794(3) 0.191(3) 0.393(3) 0.151(18) Uiso 0.40 1 d PD . .
C34B C 0.877(2) 0.1175(17) 0.434(2) 0.133(11) Uiso 0.60 1 d PD . .
C35A C 0.893(3) 0.238(3) 0.402(3) 0.126(13) Uiso 0.40 1 d PD . .
C35B C 0.7819(15) 0.1567(13) 0.4489(12) 0.101(6) Uiso 0.60 1 d PD . .

loop_
_atom_site_aniso_label
_atom_site_aniso_U_11
_atom_site_aniso_U_22
_atom_site_aniso_U_33
_atom_site_aniso_U_23
_atom_site_aniso_U_13
_atom_site_aniso_U_12
Nd1 0.0323(2) 0.0281(2) 0.0526(2) 0.00664(18) 0.00565(16) -0.00262(17)
O1 0.049(3) 0.042(3) 0.067(3) 0.001(3) 0.019(3) -0.012(2)
O2 0.040(3) 0.029(2) 0.055(3) 0.006(2) 0.013(2) 0.003(2)
O3 0.033(3) 0.031(2) 0.047(3) 0.005(2) 0.004(2) -0.0036(19)
O4 0.059(3) 0.031(3) 0.071(4) 0.002(3) -0.004(3) -0.003(2)
N1 0.037(3) 0.041(3) 0.045(3) 0.001(3) 0.006(3) -0.001(3)
C1 0.090(7) 0.064(6) 0.095(7) -0.015(5) 0.054(6) -0.045(5)
C2 0.055(5) 0.051(5) 0.052(5) 0.007(4) 0.016(4) -0.022(4)
C3 0.048(5) 0.061(5) 0.062(5) 0.001(4) 0.023(4) -0.014(4)
C4 0.045(4) 0.054(5) 0.045(4) -0.001(4) 0.010(3) -0.001(4)
C5 0.043(5) 0.072(6) 0.086(6) -0.009(5) 0.028(4) -0.007(4)
C6 0.033(4) 0.032(4) 0.054(4) 0.001(3) 0.005(3) 0.003(3)
C7 0.037(4) 0.052(5) 0.067(5) -0.004(4) 0.011(4) 0.004(3)
C8 0.044(5) 0.054(5) 0.080(6) -0.020(5) 0.004(4) 0.009(4)
C9 0.054(5) 0.037(4) 0.089(7) -0.005(4) 0.019(5) -0.001(4)
C10 0.039(4) 0.024(4) 0.082(6) -0.007(4) 0.012(4) 0.003(3)
C11 0.037(4) 0.032(4) 0.061(5) 0.000(3) 0.007(3) 0.009(3)
C12 0.077(7) 0.065(6) 0.108(8) -0.038(6) 0.016(6) 0.000(5)
C13 0.035(4) 0.027(3) 0.049(4) -0.007(3) 0.010(3) -0.001(3)
C14 0.043(4) 0.029(4) 0.046(4) -0.006(3) 0.008(3) -0.001(3)
C15 0.048(4) 0.044(4) 0.042(4) -0.007(3) 0.002(3) -0.001(3)
C16 0.039(4) 0.059(5) 0.054(5) -0.007(4) 0.001(4) 0.008(4)
C17 0.035(4) 0.056(5) 0.054(5) -0.012(4) 0.010(3) -0.007(3)
C18 0.033(4) 0.039(4) 0.045(4) 0.000(3) 0.004(3) -0.001(3)
C19 0.054(5) 0.036(4) 0.045(4) 0.002(3) 0.009(3) -0.005(3)
C20 0.081(7) 0.082(7) 0.052(5) 0.017(5) 0.014(5) -0.008(5)
C21 0.085(6) 0.043(5) 0.063(5) -0.003(4) 0.026(5) -0.024(4)
C22 0.059(5) 0.064(5) 0.066(5) -0.006(4) 0.027(4) -0.002(4)
C23 0.040(5) 0.132(9) 0.069(6) -0.006(6) -0.009(4) -0.004(5)
C24 0.043(4) 0.045(4) 0.053(4) 0.003(4) 0.014(3) -0.005(3)
C25 0.053(5) 0.094(7) 0.076(6) 0.014(6) 0.018(4) -0.018(5)
C26 0.050(5) 0.043(4) 0.077(6) 0.011(4) 0.013(4) -0.005(4)
C27 0.061(5) 0.064(5) 0.045(4) -0.003(4) 0.017(4) -0.007(4)
C28 0.062(6) 0.045(5) 0.108(7) -0.002(5) 0.033(5) 0.007(4)
C29 0.072(7) 0.049(6) 0.137(10) -0.006(6) 0.010(6) 0.010(5)
C30 0.107(10) 0.059(7) 0.181(13) 0.039(8) -0.019(9) -0.012(7)
C31 0.069(7) 0.036(5) 0.236(15) -0.021(7) -0.012(8) -0.008(5)

loop_
_atom_type_symbol
_atom_type_description
_atom_type_scat_dispersion_real
_atom_type_scat_dispersion_imag
_atom_type_scat_source
C C 0.0033 0.0016 'International Tables Vol C Tables 4.2.6.8 and 6.1.1.4'
H H 0.0000 0.0000 'International Tables Vol C Tables 4.2.6.8 and 6.1.1.4'
N N 0.0061 0.0033 'International Tables Vol C Tables 4.2.6.8 and 6.1.1.4'
Nd Nd -0.1943 3.0179 'International Tables Vol C Tables 4.2.6.8 and 6.1.1.4'
O O 0.0106 0.0060 'International Tables Vol C Tables 4.2.6.8 and 6.1.1.4'

loop_
_geom_angle_atom_site_label_1
_geom_angle_atom_site_label_2
_geom_angle_atom_site_label_3
_geom_angle
_geom_angle_site_symmetry_1
_geom_angle_site_symmetry_3
_geom_angle_publ_flag
O3 Nd1 O1 129.49(17) . . ?
O3 Nd1 O2 117.87(16) . 3_666 ?
O1 Nd1 O2 106.02(17) . 3_666 ?
O3 Nd1 O2 95.92(15) . . ?
O1 Nd1 O2 123.57(17) . . ?
O2 Nd1 O2 68.84(18) 3_666 . ?
O3 Nd1 N1 102.39(17) . . ?
O1 Nd1 N1 72.45(18) . . ?
O2 Nd1 N1 121.03(16) 3_666 . ?
O2 Nd1 N1 65.67(17) . . ?
O3 Nd1 O4 83.17(16) . . ?
O1 Nd1 O4 76.09(18) . . ?
O2 Nd1 O4 85.76(16) 3_666 . ?
O2 Nd1 O4 150.85(17) . . ?
N1 Nd1 O4 143.12(18) . . ?
O3 Nd1 Nd1 110.02(11) . 3_666 ?
O1 Nd1 Nd1 120.33(13) . 3_666 ?
O2 Nd1 Nd1 35.04(11) 3_666 3_666 ?
O2 Nd1 Nd1 33.80(11) . 3_666 ?
N1 Nd1 Nd1 93.09(13) . 3_666 ?
O4 Nd1 Nd1 119.58(12) . 3_666 ?
C2 O1 Nd1 140.8(5) . . ?
C11 O2 Nd1 139.9(4) . 3_666 ?
C11 O2 Nd1 108.9(4) . . ?
Nd1 O2 Nd1 111.16(18) 3_666 . ?
C13 O3 Nd1 168.4(4) . . ?
C31 O4 C28 108.6(6) . . ?
C31 O4 Nd1 125.5(5) . . ?
C28 O4 Nd1 124.9(4) . . ?
C32A O5A C35A 106(3) . . ?
C35B O5B C32B 106.0(19) . . ?
C4 N1 C6 122.4(6) . . ?
C4 N1 Nd1 131.1(5) . . ?
C6 N1 Nd1 105.8(4) . . ?
C2 C1 H1A 109.5 . . ?
C2 C1 H1B 109.5 . . ?
H1A C1 H1B 109.5 . . ?
C2 C1 H1C 109.5 . . ?
H1A C1 H1C 109.5 . . ?
H1B C1 H1C 109.5 . . ?
O1 C2 C3 124.3(7) . . ?
O1 C2 C1 114.2(7) . . ?
C3 C2 C1 121.4(7) . . ?
C2 C3 C4 127.8(7) . . ?
C2 C3 H3 116.1 . . ?
C4 C3 H3 116.1 . . ?
N1 C4 C3 122.5(7) . . ?
N1 C4 C5 122.8(7) . . ?
C3 C4 C5 114.6(7) . . ?
C4 C5 H5A 109.5 . . ?
C4 C5 H5B 109.5 . . ?
H5A C5 H5B 109.5 . . ?
C4 C5 H5C 109.5 . . ?
H5A C5 H5C 109.5 . . ?
H5B C5 H5C 109.5 . . ?
C7 C6 C11 118.9(7) . . ?
C7 C6 N1 124.9(7) . . ?
C11 C6 N1 115.9(6) . . ?
C6 C7 C8 121.7(8) . . ?
C6 C7 H7 119.1 . . ?
C8 C7 H7 119.1 . . ?
C9 C8 C7 117.5(8) . . ?
C9 C8 C12 121.2(8) . . ?
C7 C8 C12 121.3(9) . . ?
C10 C9 C8 123.3(8) . . ?
C10 C9 H9 118.4 . . ?
C8 C9 H9 118.4 . . ?
C9 C10 C11 118.0(8) . . ?
C9 C10 H10 121.0 . . ?
C11 C10 H10 121.0 . . ?
O2 C11 C6 119.1(6) . . ?
O2 C11 C10 120.3(7) . . ?
C6 C11 C10 120.6(7) . . ?
C8 C12 H12A 109.5 . . ?
C8 C12 H12B 109.5 . . ?
H12A C12 H12B 109.5 . . ?
C8 C12 H12C 109.5 . . ?
H12A C12 H12C 109.5 . . ?
H12B C12 H12C 109.5 . . ?
O3 C13 C14 119.5(6) . . ?
O3 C13 C18 119.8(6) . . ?
C14 C13 C18 120.7(6) . . ?
C15 C14 C13 117.6(6) . . ?
C15 C14 C19 120.2(6) . . ?
C13 C14 C19 122.2(6) . . ?
C16 C15 C14 122.9(7) . . ?
C16 C15 H15 118.5 . . ?
C14 C15 H15 118.5 . . ?
C17 C16 C15 118.1(7) . . ?
C17 C16 C23 120.8(8) . . ?
C15 C16 C23 121.1(8) . . ?
C16 C17 C18 123.3(7) . . ?
C16 C17 H17 118.3 . . ?
C18 C17 H17 118.3 . . ?
C17 C18 C13 117.3(7) . . ?
C17 C18 C24 121.0(6) . . ?
C13 C18 C24 121.7(6) . . ?
C14 C19 C22 110.4(6) . . ?
C14 C19 C20 113.3(6) . . ?
C22 C19 C20 106.9(7) . . ?
C14 C19 C21 111.2(6) . . ?
C22 C19 C21 109.9(6) . . ?
C20 C19 C21 104.9(6) . . ?
C19 C20 H20A 109.5 . . ?
C19 C20 H20B 109.5 . . ?
H20A C20 H20B 109.5 . . ?
C19 C20 H20C 109.5 . . ?
H20A C20 H20C 109.5 . . ?
H20B C20 H20C 109.5 . . ?
C19 C21 H21A 109.5 . . ?
C19 C21 H21B 109.5 . . ?
H21A C21 H21B 109.5 . . ?
C19 C21 H21C 109.5 . . ?
H21A C21 H21C 109.5 . . ?
H21B C21 H21C 109.5 . . ?
C19 C22 H22A 109.5 . . ?
C19 C22 H22B 109.5 . . ?
H22A C22 H22B 109.5 . . ?
C19 C22 H22C 109.5 . . ?
H22A C22 H22C 109.5 . . ?
H22B C22 H22C 109.5 . . ?
C16 C23 H23A 109.5 . . ?
C16 C23 H23B 109.5 . . ?
H23A C23 H23B 109.5 . . ?
C16 C23 H23C 109.5 . . ?
H23A C23 H23C 109.5 . . ?
H23B C23 H23C 109.5 . . ?
C26 C24 C27 110.2(6) . . ?
C26 C24 C25 107.2(7) . . ?
C27 C24 C25 106.2(7) . . ?
C26 C24 C18 110.1(6) . . ?
C27 C24 C18 111.6(6) . . ?
C25 C24 C18 111.4(6) . . ?
C24 C25 H25A 109.5 . . ?
C24 C25 H25B 109.5 . . ?
H25A C25 H25B 109.5 . . ?
C24 C25 H25C 109.5 . . ?
H25A C25 H25C 109.5 . . ?
H25B C25 H25C 109.5 . . ?
C24 C26 H26A 109.5 . . ?
C24 C26 H26B 109.5 . . ?
H26A C26 H26B 109.5 . . ?
C24 C26 H26C 109.5 . . ?
H26A C26 H26C 109.5 . . ?
H26B C26 H26C 109.5 . . ?
C24 C27 H27A 109.5 . . ?
C24 C27 H27B 109.5 . . ?
H27A C27 H27B 109.5 . . ?
C24 C27 H27C 109.5 . . ?
H27A C27 H27C 109.5 . . ?
H27B C27 H27C 109.5 . . ?
O4 C28 C29 106.7(7) . . ?
O4 C28 H28A 110.4 . . ?
C29 C28 H28A 110.4 . . ?
O4 C28 H28B 110.4 . . ?
C29 C28 H28B 110.4 . . ?
H28A C28 H28B 108.6 . . ?
C30 C29 C28 105.7(8) . . ?
C30 C29 H29A 110.6 . . ?
C28 C29 H29A 110.6 . . ?
C30 C29 H29B 110.6 . . ?
C28 C29 H29B 110.6 . . ?
H29A C29 H29B 108.7 . . ?
C31 C30 C29 107.4(8) . . ?
C31 C30 H30A 110.2 . . ?
C29 C30 H30A 110.2 . . ?
C31 C30 H30B 110.2 . . ?
C29 C30 H30B 110.2 . . ?
H30A C30 H30B 108.5 . . ?
O4 C31 C30 108.2(8) . . ?
O4 C31 H31A 110.1 . . ?
C30 C31 H31A 110.1 . . ?
O4 C31 H31B 110.1 . . ?
C30 C31 H31B 110.1 . . ?
H31A C31 H31B 108.4 . . ?
O5A C32A C33A 109(3) . . ?
O5B C32B C33B 98.6(19) . . ?
C34A C33A C32A 107(3) . . ?
C32B C33B C34B 110(2) . . ?
C33A C34A C35A 100(4) . . ?
C35B C34B C33B 99(2) . . ?
O5A C35A C34A 113(3) . . ?
O5B C35B C34B 105(2) . . ?

loop_
_geom_bond_atom_site_label_1
_geom_bond_atom_site_label_2
_geom_bond_distance
_geom_bond_site_symmetry_2
_geom_bond_publ_flag
Nd1 O3 2.177(4) . ?
Nd1 O1 2.260(5) . ?
Nd1 O2 2.334(5) 3_666 ?
Nd1 O2 2.409(4) . ?
Nd1 N1 2.529(6) . ?
Nd1 O4 2.548(5) . ?
Nd1 Nd1 3.9131(8) 3_666 ?
O1 C2 1.288(9) . ?
O2 C11 1.368(8) . ?
O2 Nd1 2.334(5) 3_666 ?
O3 C13 1.350(8) . ?
O4 C31 1.439(10) . ?
O4 C28 1.442(9) . ?
O5A C32A 1.421(18) . ?
O5A C35A 1.45(2) . ?
O5B C35B 1.420(18) . ?
O5B C32B 1.482(17) . ?
N1 C4 1.306(9) . ?
N1 C6 1.423(8) . ?
C1 C2 1.513(10) . ?
C1 H1A 0.9800 . ?
C1 H1B 0.9800 . ?
C1 H1C 0.9800 . ?
C2 C3 1.354(11) . ?
C3 C4 1.428(11) . ?
C3 H3 0.9500 . ?
C4 C5 1.525(10) . ?
C5 H5A 0.9800 . ?
C5 H5B 0.9800 . ?
C5 H5C 0.9800 . ?
C6 C7 1.391(10) . ?
C6 C11 1.392(10) . ?
C7 C8 1.406(11) . ?
C7 H7 0.9500 . ?
C8 C9 1.390(12) . ?
C8 C12 1.519(11) . ?
C9 C10 1.370(11) . ?
C9 H9 0.9500 . ?
C10 C11 1.429(9) . ?
C10 H10 0.9500 . ?
C12 H12A 0.9800 . ?
C12 H12B 0.9800 . ?
C12 H12C 0.9800 . ?
C13 C14 1.418(9) . ?
C13 C18 1.426(9) . ?
C14 C15 1.396(9) . ?
C14 C19 1.514(10) . ?
C15 C16 1.379(10) . ?
C15 H15 0.9500 . ?
C16 C17 1.379(10) . ?
C16 C23 1.516(10) . ?
C17 C18 1.390(9) . ?
C17 H17 0.9500 . ?
C18 C24 1.545(10) . ?
C19 C22 1.542(10) . ?
C19 C20 1.547(10) . ?
C19 C21 1.547(10) . ?
C20 H20A 0.9800 . ?
C20 H20B 0.9800 . ?
C20 H20C 0.9800 . ?
C21 H21A 0.9800 . ?
C21 H21B 0.9800 . ?
C21 H21C 0.9800 . ?
C22 H22A 0.9800 . ?
C22 H22B 0.9800 . ?
C22 H22C 0.9800 . ?
C23 H23A 0.9800 . ?
C23 H23B 0.9800 . ?
C23 H23C 0.9800 . ?
C24 C26 1.527(10) . ?
C24 C27 1.535(10) . ?
C24 C25 1.539(10) . ?
C25 H25A 0.9800 . ?
C25 H25B 0.9800 . ?
C25 H25C 0.9800 . ?
C26 H26A 0.9800 . ?
C26 H26B 0.9800 . ?
C26 H26C 0.9800 . ?
C27 H27A 0.9800 . ?
C27 H27B 0.9800 . ?
C27 H27C 0.9800 . ?
C28 C29 1.515(12) . ?
C28 H28A 0.9900 . ?
C28 H28B 0.9900 . ?
C29 C30 1.484(11) . ?
C29 H29A 0.9900 . ?
C29 H29B 0.9900 . ?
C30 C31 1.473(11) . ?
C30 H30A 0.9900 . ?
C30 H30B 0.9900 . ?
C31 H31A 0.9900 . ?
C31 H31B 0.9900 . ?
C32A C33A 1.56(2) . ?
C32B C33B 1.532(19) . ?
C33A C34A 1.50(2) . ?
C33B C34B 1.543(19) . ?
C34A C35A 1.54(2) . ?
C34B C35B 1.515(18) . ?
